data_7000798
loop_
_publ_author_name
'Maneeprakorn, Weerakanya'
'Nguyen, Chinh Q.'
'Malik, Mohammad A.'
'O'Brien, Paul'
'Raftery, James'

_publ_section_title
;
 Synthesis of the nickel selenophosphinates [Ni(Se2PR2)2] (R = iPr, tBu
 and Ph) and their use as single source precursors for the deposition
 of nickel phosphide or nickel selenide nanoparticles
;
_journal_issue 12
_journal_name_full 'Dalton Transactions'
_journal_page_first 2103
_journal_page_last 2108
_journal_paper_doi 10.1039/b816903a
_journal_year 2009
_chemical_formula_sum 'C16 H36 Ni P2 Se4'
_chemical_formula_weight 664.94
_chemical_name_systematic
;
?
;
_space_group_IT_number 14
_symmetry_cell_setting monoclinic
_symmetry_space_group_name_Hall '-P 2ybc'
_symmetry_space_group_name_H-M 'P 1 21/c 1'
_atom_sites_solution_hydrogens geom
_atom_sites_solution_primary direct
_atom_sites_solution_secondary difmap
_audit_creation_method SHELXL-97
_cell_angle_alpha 90.00
_cell_angle_beta 94.1650(10)
_cell_angle_gamma 90.00
_cell_formula_units_Z 16
_cell_length_a 17.8391(8)
_cell_length_b 16.2638(7)
_cell_length_c 33.5402(15)
_cell_measurement_reflns_used 8039
_cell_measurement_temperature 100(2)
_cell_measurement_theta_max 27.002
_cell_measurement_theta_min 2.4275
_cell_volume 9705.4(7)
_computing_cell_refinement 'Bruker SMART'
_computing_data_collection 'Bruker SMART'
_computing_data_reduction 'Bruker SAINT'
_computing_molecular_graphics 'Bruker SHELXTL'
_computing_publication_material 'Bruker SHELXTL'
_computing_structure_refinement 'SHELXL-97 (Sheldrick, 1997)'
_computing_structure_solution 'SHELXS-97 (Sheldrick, 1990)'
_diffrn_ambient_temperature 100(2)
_diffrn_measured_fraction_theta_full 0.949
_diffrn_measured_fraction_theta_max 0.949
_diffrn_measurement_device_type 'CCD area detector'
_diffrn_measurement_method 'phi and omega scans'
_diffrn_radiation_monochromator graphite
_diffrn_radiation_source 'fine-focus sealed tube'
_diffrn_radiation_type MoK\a
_diffrn_radiation_wavelength 0.71073
_diffrn_reflns_av_R_equivalents 0.0730
_diffrn_reflns_av_sigmaI/netI 0.0785
_diffrn_reflns_limit_h_max 22
_diffrn_reflns_limit_h_min -22
_diffrn_reflns_limit_k_max 20
_diffrn_reflns_limit_k_min -20
_diffrn_reflns_limit_l_max 43
_diffrn_reflns_limit_l_min -42
_diffrn_reflns_number 83345
_diffrn_reflns_theta_full 28.33
_diffrn_reflns_theta_max 28.33
_diffrn_reflns_theta_min 1.14
_exptl_absorpt_coefficient_mu 6.930
_exptl_absorpt_correction_T_max 0.4229
_exptl_absorpt_correction_T_min 0.1505
_exptl_absorpt_correction_type multi-scan
_exptl_absorpt_process_details SADABS
_exptl_crystal_colour green
_exptl_crystal_density_diffrn 1.820
_exptl_crystal_density_meas 0
_exptl_crystal_density_method 'not measured'
_exptl_crystal_description plate
_exptl_crystal_F_000 5216
_exptl_crystal_size_max 0.44
_exptl_crystal_size_mid 0.25
_exptl_crystal_size_min 0.15
_refine_diff_density_max 1.562
_refine_diff_density_min -1.414
_refine_diff_density_rms 0.162
_refine_ls_extinction_method none
_refine_ls_goodness_of_fit_ref 1.009
_refine_ls_hydrogen_treatment constr
_refine_ls_matrix_type full
_refine_ls_number_parameters 877
_refine_ls_number_reflns 23010
_refine_ls_number_restraints 0
_refine_ls_restrained_S_all 1.009
_refine_ls_R_factor_all 0.0888
_refine_ls_R_factor_gt 0.0515
_refine_ls_shift/su_max 0.002
_refine_ls_shift/su_mean 0.000
_refine_ls_structure_factor_coef Fsqd
_refine_ls_weighting_details 'calc w=1/[\s^2^(Fo^2^)+(0.0373P)^2^+27.3838P] where P=(Fo^2^+2Fc^2^)/3'
_refine_ls_weighting_scheme calc
_refine_ls_wR_factor_gt 0.0975
_refine_ls_wR_factor_ref 0.1107
_reflns_number_gt 15871
_reflns_number_total 23010
_reflns_threshold_expression >2sigma(I)
_cod_data_source_file b816903a.txt
_cod_data_source_block s2392na
_cod_depositor_comments
;
The following automatic conversions were performed:
'_symmetry_cell_setting' value 'Monoclinic' changed to 'monoclinic'
according to '/home/saulius/struct/CIF-dictionaries/cif_core.dic'
dictionary named 'cif_core.dic' version 2.4.1 from 2010-06-29.

Automatic conversion script
Id: cif_fix_enum 1527 2010-12-29 10:47:43Z saulius 
;
_cod_original_sg_symbol_H-M P2(1)/c
_cod_database_code 7000798

loop_
_symmetry_equiv_pos_as_xyz
'x, y, z'
'-x, y+1/2, -z+1/2'
'-x, -y, -z'
'x, -y-1/2, z-1/2'

loop_
_atom_site_label
_atom_site_type_symbol
_atom_site_fract_x
_atom_site_fract_y
_atom_site_fract_z
_atom_site_U_iso_or_equiv
_atom_site_adp_type
_atom_site_occupancy
_atom_site_symmetry_multiplicity
_atom_site_calc_flag
_atom_site_refinement_flags
_atom_site_disorder_assembly
_atom_site_disorder_group
C1 C -0.0295(4) 0.9659(4) 0.59444(18) 0.0291(15) Uani 1 1 d . . .
C2 C -0.0458(4) 0.8846(4) 0.6145(2) 0.0395(18) Uani 1 1 d . . .
H2A H -0.0522 0.8941 0.6429 0.059 Uiso 1 1 calc R . .
H2B H -0.0037 0.8468 0.6118 0.059 Uiso 1 1 calc R . .
H2C H -0.0919 0.8607 0.6018 0.059 Uiso 1 1 calc R . .
C3 C -0.0971(4) 1.0231(5) 0.5989(3) 0.052(2) Uani 1 1 d . . .
H3A H -0.1410 1.0018 0.5828 0.079 Uiso 1 1 calc R . .
H3B H -0.0851 1.0784 0.5896 0.079 Uiso 1 1 calc R . .
H3C H -0.1083 1.0255 0.6270 0.079 Uiso 1 1 calc R . .
C4 C -0.0181(5) 0.9524(7) 0.5505(2) 0.075(3) Uani 1 1 d . . .
H4A H 0.0231 0.9134 0.5479 0.113 Uiso 1 1 calc R . .
H4B H -0.0058 1.0048 0.5382 0.113 Uiso 1 1 calc R . .
H4C H -0.0643 0.9302 0.5370 0.113 Uiso 1 1 calc R . .
C5 C 0.0953(4) 1.1014(4) 0.59540(18) 0.0273(14) Uani 1 1 d . . .
C6 C 0.1552(5) 1.1421(6) 0.6245(3) 0.067(3) Uani 1 1 d . . .
H6A H 0.1952 1.1025 0.6318 0.101 Uiso 1 1 calc R . .
H6B H 0.1319 1.1599 0.6487 0.101 Uiso 1 1 calc R . .
H6C H 0.1765 1.1899 0.6116 0.101 Uiso 1 1 calc R . .
C7 C 0.1327(6) 1.0765(5) 0.5581(2) 0.071(3) Uani 1 1 d . . .
H7A H 0.1605 1.1234 0.5482 0.106 Uiso 1 1 calc R . .
H7B H 0.0942 1.0591 0.5374 0.106 Uiso 1 1 calc R . .
H7C H 0.1674 1.0309 0.5644 0.106 Uiso 1 1 calc R . .
C8 C 0.0344(4) 1.1663(4) 0.5854(3) 0.054(2) Uani 1 1 d . . .
H8A H 0.0571 1.2145 0.5735 0.082 Uiso 1 1 calc R . .
H8B H 0.0116 1.1826 0.6099 0.082 Uiso 1 1 calc R . .
H8C H -0.0043 1.1433 0.5664 0.082 Uiso 1 1 calc R . .
C9 C 0.2775(3) 0.8683(3) 0.80140(16) 0.0183(12) Uani 1 1 d . . .
C10 C 0.2684(4) 0.9212(4) 0.83878(18) 0.0287(14) Uani 1 1 d . . .
H10A H 0.2428 0.8891 0.8585 0.043 Uiso 1 1 calc R . .
H10B H 0.2386 0.9702 0.8313 0.043 Uiso 1 1 calc R . .
H10C H 0.3180 0.9380 0.8504 0.043 Uiso 1 1 calc R . .
C11 C 0.3242(4) 0.7914(4) 0.8118(2) 0.0302(15) Uani 1 1 d . . .
H11A H 0.3256 0.7565 0.7881 0.045 Uiso 1 1 calc R . .
H11B H 0.3014 0.7608 0.8330 0.045 Uiso 1 1 calc R . .
H11C H 0.3755 0.8075 0.8211 0.045 Uiso 1 1 calc R . .
C12 C 0.3200(3) 0.9199(4) 0.7720(2) 0.0317(15) Uani 1 1 d . . .
H12A H 0.3675 0.9391 0.7852 0.048 Uiso 1 1 calc R . .
H12B H 0.2892 0.9672 0.7631 0.048 Uiso 1 1 calc R . .
H12C H 0.3303 0.8861 0.7488 0.048 Uiso 1 1 calc R . .
C13 C 0.1315(3) 0.7631(4) 0.80208(19) 0.0255(14) Uani 1 1 d . . .
C14 C 0.1656(4) 0.6778(4) 0.7959(2) 0.0375(17) Uani 1 1 d . . .
H14A H 0.2143 0.6737 0.8113 0.056 Uiso 1 1 calc R . .
H14B H 0.1727 0.6697 0.7674 0.056 Uiso 1 1 calc R . .
H14C H 0.1316 0.6354 0.8049 0.056 Uiso 1 1 calc R . .
C15 C 0.1308(4) 0.7829(4) 0.84689(19) 0.0352(16) Uani 1 1 d . . .
H15A H 0.1168 0.8407 0.8502 0.053 Uiso 1 1 calc R . .
H15B H 0.1809 0.7733 0.8600 0.053 Uiso 1 1 calc R . .
H15C H 0.0942 0.7475 0.8590 0.053 Uiso 1 1 calc R . .
C16 C 0.0505(3) 0.7623(4) 0.7829(2) 0.0330(16) Uani 1 1 d . . .
H16A H 0.0225 0.7172 0.7943 0.050 Uiso 1 1 calc R . .
H16B H 0.0513 0.7546 0.7540 0.050 Uiso 1 1 calc R . .
H16C H 0.0260 0.8147 0.7883 0.050 Uiso 1 1 calc R . .
C17 C 0.5067(3) 0.5717(4) 0.63180(17) 0.0224(13) Uani 1 1 d . . .
C18 C 0.5263(4) 0.4891(4) 0.61346(19) 0.0315(15) Uani 1 1 d . . .
H18A H 0.5701 0.4959 0.5977 0.047 Uiso 1 1 calc R . .
H18B H 0.4835 0.4695 0.5961 0.047 Uiso 1 1 calc R . .
H18C H 0.5380 0.4490 0.6348 0.047 Uiso 1 1 calc R . .
C19 C 0.5760(3) 0.6045(4) 0.6562(2) 0.0327(16) Uani 1 1 d . . .
H19A H 0.5867 0.5697 0.6798 0.049 Uiso 1 1 calc R . .
H19B H 0.5665 0.6610 0.6647 0.049 Uiso 1 1 calc R . .
H19C H 0.6192 0.6039 0.6398 0.049 Uiso 1 1 calc R . .
C20 C 0.4833(4) 0.6315(5) 0.5973(2) 0.046(2) Uani 1 1 d . . .
H20A H 0.5236 0.6350 0.5790 0.070 Uiso 1 1 calc R . .
H20B H 0.4741 0.6862 0.6082 0.070 Uiso 1 1 calc R . .
H20C H 0.4373 0.6114 0.5827 0.070 Uiso 1 1 calc R . .
C21 C 0.3852(3) 0.6486(3) 0.68335(16) 0.0191(12) Uani 1 1 d . . .
C22 C 0.4450(4) 0.7058(4) 0.70346(18) 0.0271(14) Uani 1 1 d . . .
H22A H 0.4204 0.7515 0.7163 0.041 Uiso 1 1 calc R . .
H22B H 0.4768 0.7274 0.6833 0.041 Uiso 1 1 calc R . .
H22C H 0.4761 0.6750 0.7236 0.041 Uiso 1 1 calc R . .
C23 C 0.3405(3) 0.6941(4) 0.64865(18) 0.0272(14) Uani 1 1 d . . .
H23A H 0.3033 0.6567 0.6356 0.041 Uiso 1 1 calc R . .
H23B H 0.3751 0.7128 0.6292 0.041 Uiso 1 1 calc R . .
H23C H 0.3147 0.7417 0.6593 0.041 Uiso 1 1 calc R . .
C24 C 0.3306(4) 0.6227(4) 0.71445(18) 0.0289(15) Uani 1 1 d . . .
H24A H 0.3055 0.6715 0.7242 0.043 Uiso 1 1 calc R . .
H24B H 0.3586 0.5952 0.7369 0.043 Uiso 1 1 calc R . .
H24C H 0.2930 0.5849 0.7021 0.043 Uiso 1 1 calc R . .
C25 C 0.2050(4) 0.3915(4) 0.78284(19) 0.0262(14) Uani 1 1 d . . .
C26 C 0.2342(4) 0.4765(4) 0.7713(2) 0.0442(19) Uani 1 1 d . . .
H26A H 0.2142 0.5185 0.7886 0.066 Uiso 1 1 calc R . .
H26B H 0.2179 0.4883 0.7434 0.066 Uiso 1 1 calc R . .
H26C H 0.2893 0.4770 0.7747 0.066 Uiso 1 1 calc R . .
C27 C 0.1204(4) 0.3905(4) 0.7733(2) 0.0372(17) Uani 1 1 d . . .
H27A H 0.0990 0.3414 0.7850 0.056 Uiso 1 1 calc R . .
H27B H 0.1094 0.3897 0.7442 0.056 Uiso 1 1 calc R . .
H27C H 0.0982 0.4398 0.7844 0.056 Uiso 1 1 calc R . .
C28 C 0.2264(4) 0.3778(5) 0.8273(2) 0.0428(19) Uani 1 1 d . . .
H28A H 0.2117 0.4259 0.8425 0.064 Uiso 1 1 calc R . .
H28B H 0.2808 0.3696 0.8315 0.064 Uiso 1 1 calc R . .
H28C H 0.2003 0.3290 0.8365 0.064 Uiso 1 1 calc R . .
C29 C 0.2224(3) 0.2056(3) 0.76067(18) 0.0227(13) Uani 1 1 d . . .
C30 C 0.1393(4) 0.1948(4) 0.7487(3) 0.051(2) Uani 1 1 d . . .
H30A H 0.1272 0.2201 0.7225 0.076 Uiso 1 1 calc R . .
H30B H 0.1097 0.2212 0.7687 0.076 Uiso 1 1 calc R . .
H30C H 0.1272 0.1360 0.7473 0.076 Uiso 1 1 calc R . .
C31 C 0.2402(5) 0.1794(4) 0.8038(2) 0.046(2) Uani 1 1 d . . .
H31A H 0.2310 0.1203 0.8064 0.069 Uiso 1 1 calc R . .
H31B H 0.2080 0.2097 0.8212 0.069 Uiso 1 1 calc R . .
H31C H 0.2930 0.1913 0.8118 0.069 Uiso 1 1 calc R . .
C32 C 0.2665(5) 0.1519(4) 0.7336(2) 0.046(2) Uani 1 1 d . . .
H32A H 0.2470 0.0956 0.7338 0.070 Uiso 1 1 calc R . .
H32B H 0.3197 0.1519 0.7432 0.070 Uiso 1 1 calc R . .
H32C H 0.2612 0.1736 0.7063 0.070 Uiso 1 1 calc R . .
C33 C 0.4474(4) -0.0437(4) 0.63718(18) 0.0289(15) Uani 1 1 d . . .
C34 C 0.4954(4) -0.1143(4) 0.6239(2) 0.0397(19) Uani 1 1 d . . .
H34A H 0.4725 -0.1666 0.6309 0.060 Uiso 1 1 calc R . .
H34B H 0.5459 -0.1103 0.6373 0.060 Uiso 1 1 calc R . .
H34C H 0.4987 -0.1116 0.5949 0.060 Uiso 1 1 calc R . .
C35 C 0.4414(4) -0.0490(4) 0.68261(18) 0.0337(16) Uani 1 1 d . . .
H35A H 0.4199 -0.1022 0.6893 0.051 Uiso 1 1 calc R . .
H35B H 0.4089 -0.0047 0.6911 0.051 Uiso 1 1 calc R . .
H35C H 0.4915 -0.0433 0.6963 0.051 Uiso 1 1 calc R . .
C36 C 0.3691(4) -0.0518(4) 0.6150(2) 0.0384(17) Uani 1 1 d . . .
H36A H 0.3737 -0.0474 0.5861 0.058 Uiso 1 1 calc R . .
H36B H 0.3364 -0.0079 0.6236 0.058 Uiso 1 1 calc R . .
H36C H 0.3474 -0.1053 0.6211 0.058 Uiso 1 1 calc R . .
C37 C 0.4557(4) 0.1482(4) 0.64593(17) 0.0244(13) Uani 1 1 d . . .
C38 C 0.4821(4) 0.1523(4) 0.69034(18) 0.0319(15) Uani 1 1 d . . .
H38A H 0.4617 0.2018 0.7022 0.048 Uiso 1 1 calc R . .
H38B H 0.5371 0.1541 0.6932 0.048 Uiso 1 1 calc R . .
H38C H 0.4644 0.1035 0.7040 0.048 Uiso 1 1 calc R . .
C39 C 0.3701(4) 0.1496(4) 0.6402(2) 0.0335(16) Uani 1 1 d . . .
H39A H 0.3494 0.1070 0.6569 0.050 Uiso 1 1 calc R . .
H39B H 0.3543 0.1393 0.6121 0.050 Uiso 1 1 calc R . .
H39C H 0.3516 0.2036 0.6481 0.050 Uiso 1 1 calc R . .
C40 C 0.4875(4) 0.2234(4) 0.62513(19) 0.0302(15) Uani 1 1 d . . .
H40A H 0.4723 0.2737 0.6385 0.045 Uiso 1 1 calc R . .
H40B H 0.4680 0.2245 0.5971 0.045 Uiso 1 1 calc R . .
H40C H 0.5425 0.2200 0.6266 0.045 Uiso 1 1 calc R . .
C41 C 0.7916(3) 0.2031(4) 0.49018(17) 0.0220(13) Uani 1 1 d . . .
C42 C 0.7971(4) 0.1097(4) 0.4821(2) 0.0343(16) Uani 1 1 d . . .
H42A H 0.7514 0.0911 0.4668 0.051 Uiso 1 1 calc R . .
H42B H 0.8027 0.0801 0.5076 0.051 Uiso 1 1 calc R . .
H42C H 0.8408 0.0987 0.4668 0.051 Uiso 1 1 calc R . .
C43 C 0.8655(3) 0.2317(4) 0.5119(2) 0.0336(16) Uani 1 1 d . . .
H43A H 0.9079 0.2116 0.4976 0.050 Uiso 1 1 calc R . .
H43B H 0.8693 0.2099 0.5392 0.050 Uiso 1 1 calc R . .
H43C H 0.8666 0.2919 0.5128 0.050 Uiso 1 1 calc R . .
C44 C 0.7782(4) 0.2474(4) 0.4500(2) 0.0392(18) Uani 1 1 d . . .
H44A H 0.7810 0.3069 0.4542 0.059 Uiso 1 1 calc R . .
H44B H 0.7283 0.2329 0.4378 0.059 Uiso 1 1 calc R . .
H44C H 0.8166 0.2306 0.4322 0.059 Uiso 1 1 calc R . .
C45 C 0.6851(4) 0.3264(4) 0.53030(19) 0.0315(16) Uani 1 1 d . . .
C46 C 0.7518(4) 0.3784(4) 0.5440(2) 0.0399(18) Uani 1 1 d . . .
H46A H 0.7344 0.4319 0.5531 0.060 Uiso 1 1 calc R . .
H46B H 0.7838 0.3863 0.5218 0.060 Uiso 1 1 calc R . .
H46C H 0.7806 0.3507 0.5661 0.060 Uiso 1 1 calc R . .
C47 C 0.6455(4) 0.3611(4) 0.4910(2) 0.0402(18) Uani 1 1 d . . .
H47A H 0.6289 0.4175 0.4955 0.060 Uiso 1 1 calc R . .
H47B H 0.6019 0.3268 0.4828 0.060 Uiso 1 1 calc R . .
H47C H 0.6808 0.3608 0.4700 0.060 Uiso 1 1 calc R . .
C48 C 0.6269(4) 0.3276(4) 0.5618(2) 0.0403(18) Uani 1 1 d . . .
H48A H 0.6512 0.3123 0.5878 0.060 Uiso 1 1 calc R . .
H48B H 0.5866 0.2884 0.5542 0.060 Uiso 1 1 calc R . .
H48C H 0.6057 0.3830 0.5634 0.060 Uiso 1 1 calc R . .
C49 C 0.6759(4) 0.6669(4) 0.48246(17) 0.0269(14) Uani 1 1 d . . .
C50 C 0.7178(6) 0.5866(4) 0.4784(2) 0.069(3) Uani 1 1 d . . .
H50A H 0.6950 0.5556 0.4556 0.104 Uiso 1 1 calc R . .
H50B H 0.7150 0.5542 0.5029 0.104 Uiso 1 1 calc R . .
H50C H 0.7706 0.5981 0.4742 0.104 Uiso 1 1 calc R . .
C51 C 0.5965(5) 0.6453(9) 0.4911(3) 0.118(6) Uani 1 1 d . . .
H51A H 0.5677 0.6958 0.4942 0.177 Uiso 1 1 calc R . .
H51B H 0.5972 0.6130 0.5158 0.177 Uiso 1 1 calc R . .
H51C H 0.5731 0.6130 0.4689 0.177 Uiso 1 1 calc R . .
C52 C 0.6784(5) 0.7130(5) 0.4443(2) 0.061(3) Uani 1 1 d . . .
H52A H 0.7304 0.7282 0.4403 0.091 Uiso 1 1 calc R . .
H52B H 0.6478 0.7628 0.4454 0.091 Uiso 1 1 calc R . .
H52C H 0.6585 0.6783 0.4221 0.091 Uiso 1 1 calc R . .
C53 C 0.6837(4) 0.8268(4) 0.5342(2) 0.0391(18) Uani 1 1 d . . .
C54 C 0.6991(4) 0.8876(4) 0.5019(3) 0.054(2) Uani 1 1 d . . .
H54A H 0.6792 0.9416 0.5088 0.080 Uiso 1 1 calc R . .
H54B H 0.6746 0.8691 0.4764 0.080 Uiso 1 1 calc R . .
H54C H 0.7534 0.8917 0.4996 0.080 Uiso 1 1 calc R . .
C55 C 0.7198(9) 0.8576(7) 0.5738(4) 0.179(9) Uani 1 1 d . . .
H55A H 0.6907 0.9040 0.5831 0.268 Uiso 1 1 calc R . .
H55B H 0.7714 0.8754 0.5702 0.268 Uiso 1 1 calc R . .
H55C H 0.7205 0.8132 0.5935 0.268 Uiso 1 1 calc R . .
C56 C 0.5991(5) 0.8239(5) 0.5376(3) 0.080(4) Uani 1 1 d . . .
H56A H 0.5873 0.7813 0.5568 0.121 Uiso 1 1 calc R . .
H56B H 0.5738 0.8112 0.5114 0.121 Uiso 1 1 calc R . .
H56C H 0.5818 0.8774 0.5468 0.121 Uiso 1 1 calc R . .
C57 C 1.0583(3) 0.6067(4) 0.65008(18) 0.0258(14) Uani 1 1 d . . .
C58 C 1.0228(6) 0.6902(5) 0.6553(3) 0.081(3) Uani 1 1 d . . .
H58A H 0.9716 0.6832 0.6636 0.121 Uiso 1 1 calc R . .
H58B H 1.0211 0.7202 0.6299 0.121 Uiso 1 1 calc R . .
H58C H 1.0528 0.7213 0.6758 0.121 Uiso 1 1 calc R . .
C59 C 1.0547(6) 0.5583(6) 0.6877(3) 0.083(4) Uani 1 1 d . . .
H59A H 1.0858 0.5088 0.6862 0.125 Uiso 1 1 calc R . .
H59B H 1.0025 0.5424 0.6909 0.125 Uiso 1 1 calc R . .
H59C H 1.0735 0.5919 0.7105 0.125 Uiso 1 1 calc R . .
C60 C 1.1399(4) 0.6159(6) 0.6414(3) 0.063(3) Uani 1 1 d . . .
H60A H 1.1667 0.6471 0.6630 0.094 Uiso 1 1 calc R . .
H60B H 1.1431 0.6452 0.6160 0.094 Uiso 1 1 calc R . .
H60C H 1.1628 0.5614 0.6395 0.094 Uiso 1 1 calc R . .
C61 C 1.0419(5) 0.4545(5) 0.5924(3) 0.065(3) Uani 1 1 d . . .
C62 C 1.0497(7) 0.3981(5) 0.6292(4) 0.107(5) Uani 1 1 d . . .
H62A H 1.0492 0.3405 0.6205 0.161 Uiso 1 1 calc R . .
H62B H 1.0078 0.4079 0.6459 0.161 Uiso 1 1 calc R . .
H62C H 1.0973 0.4098 0.6447 0.161 Uiso 1 1 calc R . .
C63 C 0.9821(7) 0.4164(6) 0.5621(4) 0.109(5) Uani 1 1 d . . .
H63A H 0.9971 0.3603 0.5555 0.163 Uiso 1 1 calc R . .
H63B H 0.9779 0.4498 0.5377 0.163 Uiso 1 1 calc R . .
H63C H 0.9334 0.4150 0.5739 0.163 Uiso 1 1 calc R . .
C64 C 1.1134(6) 0.4646(8) 0.5727(4) 0.132(6) Uani 1 1 d . . .
H64A H 1.1536 0.4804 0.5927 0.198 Uiso 1 1 calc R . .
H64B H 1.1072 0.5076 0.5522 0.198 Uiso 1 1 calc R . .
H64C H 1.1265 0.4126 0.5602 0.198 Uiso 1 1 calc R . .
Ni1 Ni 0.12229(4) 0.93075(4) 0.69883(2) 0.01683(16) Uani 1 1 d . . .
Ni2 Ni 0.35595(4) 0.40334(4) 0.69943(2) 0.01641(15) Uani 1 1 d . . .
Ni3 Ni 0.61346(4) 0.10238(4) 0.56770(2) 0.01753(16) Uani 1 1 d . . .
Ni4 Ni 0.86400(4) 0.64167(5) 0.56735(2) 0.01897(16) Uani 1 1 d . . .
P1 P 0.05707(9) 1.01046(10) 0.62092(4) 0.0202(3) Uani 1 1 d . . .
P2 P 0.18375(8) 0.84399(9) 0.77608(4) 0.0163(3) Uani 1 1 d . . .
P3 P 0.42912(8) 0.55262(9) 0.66485(4) 0.0168(3) Uani 1 1 d . . .
P4 P 0.25205(8) 0.31365(9) 0.75177(4) 0.0176(3) Uani 1 1 d . . .
P5 P 0.49372(9) 0.05346(9) 0.62251(4) 0.0194(3) Uani 1 1 d . . .
P6 P 0.71131(8) 0.21631(9) 0.52232(4) 0.0171(3) Uani 1 1 d . . .
P7 P 0.72593(9) 0.72468(10) 0.52511(5) 0.0218(3) Uani 1 1 d . . .
P8 P 1.00298(9) 0.55641(10) 0.60706(5) 0.0254(4) Uani 1 1 d . . .
Se1 Se 0.14534(3) 0.91845(4) 0.631038(17) 0.02455(14) Uani 1 1 d . . .
Se2 Se 0.03580(3) 1.03692(4) 0.682736(17) 0.02168(13) Uani 1 1 d . . .
Se3 Se 0.19162(4) 0.81099(4) 0.713582(17) 0.02385(14) Uani 1 1 d . . .
Se4 Se 0.11746(3) 0.95592(3) 0.767486(16) 0.01858(12) Uani 1 1 d . . .
Se5 Se 0.34111(3) 0.47356(4) 0.637541(17) 0.02291(13) Uani 1 1 d . . .
Se6 Se 0.46889(3) 0.47427(4) 0.714428(17) 0.02065(13) Uani 1 1 d . . .
Se7 Se 0.37357(3) 0.32892(4) 0.759860(18) 0.02395(14) Uani 1 1 d . . .
Se8 Se 0.23585(3) 0.34503(4) 0.688518(17) 0.02362(14) Uani 1 1 d . . .
Se9 Se 0.61563(3) 0.05336(4) 0.633882(18) 0.02514(14) Uani 1 1 d . . .
Se10 Se 0.48774(3) 0.06136(4) 0.557561(17) 0.02480(14) Uani 1 1 d . . .
Se11 Se 0.61238(3) 0.14696(4) 0.500618(17) 0.02449(14) Uani 1 1 d . . .
Se12 Se 0.73572(3) 0.15501(4) 0.579556(17) 0.02202(13) Uani 1 1 d . . .
Se13 Se 0.73525(4) 0.64814(5) 0.578602(18) 0.03176(16) Uani 1 1 d . . .
Se14 Se 0.84446(4) 0.73651(4) 0.51555(2) 0.03589(18) Uani 1 1 d . . .
Se15 Se 0.99157(4) 0.63693(5) 0.55552(2) 0.04056(19) Uani 1 1 d . . .
Se16 Se 0.88560(4) 0.54659(5) 0.61931(2) 0.0441(2) Uani 1 1 d . . .

loop_
_atom_site_aniso_label
_atom_site_aniso_U_11
_atom_site_aniso_U_22
_atom_site_aniso_U_33
_atom_site_aniso_U_23
_atom_site_aniso_U_13
_atom_site_aniso_U_12
C1 0.025(3) 0.041(4) 0.021(3) 0.005(3) 0.001(3) 0.003(3)
C2 0.045(5) 0.023(4) 0.049(5) -0.002(3) -0.008(4) 0.003(3)
C3 0.022(4) 0.050(5) 0.084(6) 0.027(4) -0.007(4) 0.001(3)
C4 0.047(5) 0.154(10) 0.024(4) -0.019(5) 0.004(4) -0.046(6)
C5 0.032(4) 0.026(3) 0.024(3) 0.007(3) 0.006(3) 0.006(3)
C6 0.055(6) 0.079(7) 0.067(6) 0.026(5) 0.000(5) -0.033(5)
C7 0.143(10) 0.027(4) 0.050(5) 0.006(4) 0.055(6) -0.003(5)
C8 0.046(5) 0.020(4) 0.099(7) 0.015(4) 0.017(5) 0.007(3)
C9 0.014(3) 0.023(3) 0.017(3) 0.002(2) 0.001(2) 0.000(2)
C10 0.024(3) 0.033(4) 0.028(3) -0.006(3) -0.003(3) -0.004(3)
C11 0.026(4) 0.025(3) 0.037(4) -0.003(3) -0.009(3) 0.007(3)
C12 0.020(3) 0.038(4) 0.038(4) 0.008(3) 0.008(3) -0.006(3)
C13 0.021(3) 0.021(3) 0.033(4) 0.011(3) -0.003(3) -0.003(2)
C14 0.036(4) 0.020(3) 0.055(5) 0.014(3) -0.004(3) -0.002(3)
C15 0.038(4) 0.042(4) 0.026(4) 0.012(3) 0.005(3) -0.008(3)
C16 0.018(3) 0.035(4) 0.046(4) 0.009(3) -0.003(3) -0.010(3)
C17 0.022(3) 0.027(3) 0.019(3) 0.000(2) 0.007(2) 0.005(3)
C18 0.029(4) 0.036(4) 0.031(4) -0.006(3) 0.008(3) 0.011(3)
C19 0.023(4) 0.039(4) 0.038(4) 0.004(3) 0.014(3) 0.001(3)
C20 0.047(5) 0.059(5) 0.037(4) 0.022(4) 0.028(4) 0.018(4)
C21 0.023(3) 0.018(3) 0.017(3) 0.003(2) 0.007(2) 0.007(2)
C22 0.030(4) 0.023(3) 0.028(3) -0.004(3) 0.002(3) 0.002(3)
C23 0.022(3) 0.031(4) 0.030(3) 0.010(3) 0.005(3) 0.006(3)
C24 0.030(4) 0.033(4) 0.025(3) 0.002(3) 0.013(3) 0.005(3)
C25 0.028(4) 0.020(3) 0.031(4) -0.002(3) 0.005(3) 0.004(3)
C26 0.057(5) 0.022(4) 0.056(5) -0.004(3) 0.021(4) -0.006(3)
C27 0.026(4) 0.039(4) 0.048(4) -0.003(3) 0.009(3) 0.009(3)
C28 0.050(5) 0.048(5) 0.030(4) -0.017(3) 0.003(3) 0.010(4)
C29 0.026(3) 0.015(3) 0.028(3) 0.003(2) 0.003(3) 0.001(2)
C30 0.032(4) 0.022(4) 0.095(7) 0.005(4) -0.008(4) -0.010(3)
C31 0.071(6) 0.028(4) 0.038(4) 0.010(3) 0.005(4) -0.005(4)
C32 0.066(5) 0.021(4) 0.058(5) -0.003(3) 0.034(4) 0.006(3)
C33 0.037(4) 0.029(4) 0.022(3) 0.001(3) 0.010(3) -0.006(3)
C34 0.063(5) 0.021(3) 0.039(4) -0.004(3) 0.026(4) -0.005(3)
C35 0.053(5) 0.026(4) 0.024(3) -0.001(3) 0.013(3) -0.005(3)
C36 0.039(4) 0.044(4) 0.033(4) -0.008(3) 0.011(3) -0.020(3)
C37 0.035(4) 0.021(3) 0.016(3) 0.001(2) 0.001(3) 0.007(3)
C38 0.039(4) 0.033(4) 0.024(3) -0.009(3) 0.000(3) 0.006(3)
C39 0.031(4) 0.036(4) 0.033(4) 0.007(3) 0.005(3) 0.012(3)
C40 0.035(4) 0.022(3) 0.033(4) 0.002(3) 0.001(3) -0.001(3)
C41 0.022(3) 0.023(3) 0.022(3) 0.003(2) 0.007(3) 0.000(2)
C42 0.033(4) 0.032(4) 0.039(4) -0.004(3) 0.016(3) 0.002(3)
C43 0.021(3) 0.042(4) 0.038(4) -0.003(3) 0.006(3) -0.004(3)
C44 0.044(4) 0.046(4) 0.030(4) 0.003(3) 0.016(3) 0.009(4)
C45 0.048(4) 0.021(3) 0.024(3) -0.003(3) -0.002(3) 0.010(3)
C46 0.053(5) 0.021(4) 0.044(4) -0.009(3) -0.008(4) 0.001(3)
C47 0.048(5) 0.031(4) 0.041(4) 0.005(3) -0.007(3) 0.013(3)
C48 0.052(5) 0.035(4) 0.034(4) -0.006(3) 0.003(3) 0.020(3)
C49 0.029(4) 0.034(4) 0.017(3) -0.008(3) 0.002(3) -0.004(3)
C50 0.131(9) 0.026(4) 0.044(5) -0.017(4) -0.033(5) 0.011(5)
C51 0.046(6) 0.257(17) 0.054(6) -0.075(8) 0.011(5) -0.061(8)
C52 0.098(7) 0.045(5) 0.032(4) 0.013(4) -0.035(4) -0.017(5)
C53 0.051(5) 0.030(4) 0.033(4) -0.011(3) -0.016(3) 0.019(3)
C54 0.045(5) 0.015(3) 0.106(7) 0.003(4) 0.036(5) 0.006(3)
C55 0.280(19) 0.096(9) 0.136(11) -0.102(9) -0.160(13) 0.119(11)
C56 0.090(7) 0.054(6) 0.107(8) 0.048(5) 0.080(7) 0.045(5)
C57 0.024(3) 0.026(3) 0.026(3) 0.005(3) -0.006(3) -0.002(3)
C58 0.089(8) 0.055(6) 0.090(8) -0.047(5) -0.039(6) 0.029(5)
C59 0.103(8) 0.094(8) 0.046(5) 0.032(5) -0.032(5) -0.057(7)
C60 0.035(5) 0.088(7) 0.064(6) -0.023(5) -0.004(4) -0.024(5)
C61 0.059(6) 0.031(4) 0.100(8) -0.033(5) -0.037(5) 0.012(4)
C62 0.127(10) 0.021(5) 0.159(12) 0.013(6) -0.090(9) 0.014(5)
C63 0.125(10) 0.058(7) 0.130(10) -0.041(7) -0.083(9) 0.018(7)
C64 0.076(9) 0.110(10) 0.209(16) -0.097(10) -0.002(9) 0.043(8)
Ni1 0.0188(4) 0.0188(4) 0.0128(3) 0.0016(3) 0.0006(3) 0.0053(3)
Ni2 0.0168(4) 0.0149(4) 0.0173(4) 0.0008(3) -0.0001(3) 0.0002(3)
Ni3 0.0190(4) 0.0199(4) 0.0137(3) 0.0000(3) 0.0015(3) 0.0014(3)
Ni4 0.0158(4) 0.0239(4) 0.0169(4) 0.0049(3) -0.0008(3) 0.0017(3)
P1 0.0201(8) 0.0261(8) 0.0150(7) 0.0051(6) 0.0039(6) 0.0071(6)
P2 0.0171(8) 0.0153(7) 0.0161(7) 0.0028(6) -0.0016(6) 0.0011(6)
P3 0.0152(7) 0.0196(8) 0.0156(7) 0.0009(6) 0.0007(6) 0.0009(6)
P4 0.0181(8) 0.0163(7) 0.0182(7) 0.0019(6) -0.0001(6) 0.0003(6)
P5 0.0217(8) 0.0221(8) 0.0143(7) 0.0011(6) 0.0006(6) -0.0013(6)
P6 0.0190(8) 0.0179(7) 0.0140(7) -0.0009(6) -0.0012(6) 0.0013(6)
P7 0.0213(8) 0.0236(8) 0.0195(8) -0.0021(6) -0.0047(6) 0.0069(6)
P8 0.0200(8) 0.0206(8) 0.0343(9) 0.0048(7) -0.0077(7) 0.0006(6)
Se1 0.0249(3) 0.0344(4) 0.0147(3) 0.0025(2) 0.0039(2) 0.0142(3)
Se2 0.0253(3) 0.0255(3) 0.0146(3) 0.0028(2) 0.0036(2) 0.0108(3)
Se3 0.0317(4) 0.0216(3) 0.0176(3) -0.0028(2) -0.0032(3) 0.0118(3)
Se4 0.0239(3) 0.0174(3) 0.0143(3) 0.0003(2) 0.0000(2) 0.0060(2)
Se5 0.0260(3) 0.0254(3) 0.0164(3) 0.0015(2) -0.0044(2) -0.0052(3)
Se6 0.0178(3) 0.0224(3) 0.0211(3) 0.0057(2) -0.0035(2) -0.0008(2)
Se7 0.0155(3) 0.0320(3) 0.0239(3) 0.0100(3) -0.0022(2) -0.0009(2)
Se8 0.0230(3) 0.0259(3) 0.0209(3) 0.0050(2) -0.0057(2) -0.0064(3)
Se9 0.0212(3) 0.0354(4) 0.0187(3) 0.0079(3) 0.0002(2) 0.0055(3)
Se10 0.0252(3) 0.0348(4) 0.0141(3) 0.0024(3) 0.0000(2) -0.0083(3)
Se11 0.0220(3) 0.0376(4) 0.0135(3) 0.0013(3) -0.0015(2) -0.0082(3)
Se12 0.0212(3) 0.0269(3) 0.0172(3) 0.0037(2) -0.0035(2) -0.0011(2)
Se13 0.0180(3) 0.0586(5) 0.0188(3) 0.0085(3) 0.0021(2) 0.0049(3)
Se14 0.0204(3) 0.0431(4) 0.0433(4) 0.0285(3) -0.0037(3) -0.0014(3)
Se15 0.0184(3) 0.0679(5) 0.0359(4) 0.0261(4) 0.0054(3) 0.0064(3)
Se16 0.0205(4) 0.0642(5) 0.0457(4) 0.0384(4) -0.0104(3) -0.0117(3)

loop_
_atom_type_symbol
_atom_type_description
_atom_type_scat_dispersion_real
_atom_type_scat_dispersion_imag
_atom_type_scat_source
C C 0.0033 0.0016 'International Tables Vol C Tables 4.2.6.8 and 6.1.1.4'
H H 0.0000 0.0000 'International Tables Vol C Tables 4.2.6.8 and 6.1.1.4'
P P 0.1023 0.0942 'International Tables Vol C Tables 4.2.6.8 and 6.1.1.4'
Ni Ni 0.3393 1.1124 'International Tables Vol C Tables 4.2.6.8 and 6.1.1.4'
Se Se -0.0929 2.2259 'International Tables Vol C Tables 4.2.6.8 and 6.1.1.4'

loop_
_geom_angle_atom_site_label_1
_geom_angle_atom_site_label_2
_geom_angle_atom_site_label_3
_geom_angle
_geom_angle_site_symmetry_1
_geom_angle_site_symmetry_3
_geom_angle_publ_flag
C4 C1 C2 110.3(6) . . ?
C4 C1 C3 110.1(6) . . ?
C2 C1 C3 107.8(6) . . ?
C4 C1 P1 110.6(5) . . ?
C2 C1 P1 107.7(4) . . ?
C3 C1 P1 110.2(5) . . ?
C1 C2 H2A 109.5 . . ?
C1 C2 H2B 109.5 . . ?
H2A C2 H2B 109.5 . . ?
C1 C2 H2C 109.5 . . ?
H2A C2 H2C 109.5 . . ?
H2B C2 H2C 109.5 . . ?
C1 C3 H3A 109.5 . . ?
C1 C3 H3B 109.5 . . ?
H3A C3 H3B 109.5 . . ?
C1 C3 H3C 109.5 . . ?
H3A C3 H3C 109.5 . . ?
H3B C3 H3C 109.5 . . ?
C1 C4 H4A 109.5 . . ?
C1 C4 H4B 109.5 . . ?
H4A C4 H4B 109.5 . . ?
C1 C4 H4C 109.5 . . ?
H4A C4 H4C 109.5 . . ?
H4B C4 H4C 109.5 . . ?
C7 C5 C8 110.5(6) . . ?
C7 C5 C6 108.2(7) . . ?
C8 C5 C6 106.8(6) . . ?
C7 C5 P1 111.4(5) . . ?
C8 C5 P1 111.7(5) . . ?
C6 C5 P1 108.0(5) . . ?
C5 C6 H6A 109.5 . . ?
C5 C6 H6B 109.5 . . ?
H6A C6 H6B 109.5 . . ?
C5 C6 H6C 109.5 . . ?
H6A C6 H6C 109.5 . . ?
H6B C6 H6C 109.5 . . ?
C5 C7 H7A 109.5 . . ?
C5 C7 H7B 109.5 . . ?
H7A C7 H7B 109.5 . . ?
C5 C7 H7C 109.5 . . ?
H7A C7 H7C 109.5 . . ?
H7B C7 H7C 109.5 . . ?
C5 C8 H8A 109.5 . . ?
C5 C8 H8B 109.5 . . ?
H8A C8 H8B 109.5 . . ?
C5 C8 H8C 109.5 . . ?
H8A C8 H8C 109.5 . . ?
H8B C8 H8C 109.5 . . ?
C11 C9 C12 107.9(5) . . ?
C11 C9 C10 111.0(5) . . ?
C12 C9 C10 107.8(5) . . ?
C11 C9 P2 112.7(4) . . ?
C12 C9 P2 106.9(4) . . ?
C10 C9 P2 110.2(4) . . ?
C9 C10 H10A 109.5 . . ?
C9 C10 H10B 109.5 . . ?
H10A C10 H10B 109.5 . . ?
C9 C10 H10C 109.5 . . ?
H10A C10 H10C 109.5 . . ?
H10B C10 H10C 109.5 . . ?
C9 C11 H11A 109.5 . . ?
C9 C11 H11B 109.5 . . ?
H11A C11 H11B 109.5 . . ?
C9 C11 H11C 109.5 . . ?
H11A C11 H11C 109.5 . . ?
H11B C11 H11C 109.5 . . ?
C9 C12 H12A 109.5 . . ?
C9 C12 H12B 109.5 . . ?
H12A C12 H12B 109.5 . . ?
C9 C12 H12C 109.5 . . ?
H12A C12 H12C 109.5 . . ?
H12B C12 H12C 109.5 . . ?
C14 C13 C15 110.7(5) . . ?
C14 C13 C16 107.8(5) . . ?
C15 C13 C16 109.6(5) . . ?
C14 C13 P2 111.0(4) . . ?
C15 C13 P2 110.4(4) . . ?
C16 C13 P2 107.3(4) . . ?
C13 C14 H14A 109.5 . . ?
C13 C14 H14B 109.5 . . ?
H14A C14 H14B 109.5 . . ?
C13 C14 H14C 109.5 . . ?
H14A C14 H14C 109.5 . . ?
H14B C14 H14C 109.5 . . ?
C13 C15 H15A 109.5 . . ?
C13 C15 H15B 109.5 . . ?
H15A C15 H15B 109.5 . . ?
C13 C15 H15C 109.5 . . ?
H15A C15 H15C 109.5 . . ?
H15B C15 H15C 109.5 . . ?
C13 C16 H16A 109.5 . . ?
C13 C16 H16B 109.5 . . ?
H16A C16 H16B 109.5 . . ?
C13 C16 H16C 109.5 . . ?
H16A C16 H16C 109.5 . . ?
H16B C16 H16C 109.5 . . ?
C19 C17 C18 108.8(5) . . ?
C19 C17 C20 110.2(6) . . ?
C18 C17 C20 108.0(5) . . ?
C19 C17 P3 110.3(4) . . ?
C18 C17 P3 107.2(4) . . ?
C20 C17 P3 112.3(4) . . ?
C17 C18 H18A 109.5 . . ?
C17 C18 H18B 109.5 . . ?
H18A C18 H18B 109.5 . . ?
C17 C18 H18C 109.5 . . ?
H18A C18 H18C 109.5 . . ?
H18B C18 H18C 109.5 . . ?
C17 C19 H19A 109.5 . . ?
C17 C19 H19B 109.5 . . ?
H19A C19 H19B 109.5 . . ?
C17 C19 H19C 109.5 . . ?
H19A C19 H19C 109.5 . . ?
H19B C19 H19C 109.5 . . ?
C17 C20 H20A 109.5 . . ?
C17 C20 H20B 109.5 . . ?
H20A C20 H20B 109.5 . . ?
C17 C20 H20C 109.5 . . ?
H20A C20 H20C 109.5 . . ?
H20B C20 H20C 109.5 . . ?
C22 C21 C24 108.8(5) . . ?
C22 C21 C23 110.1(5) . . ?
C24 C21 C23 108.9(5) . . ?
C22 C21 P3 110.9(4) . . ?
C24 C21 P3 107.3(4) . . ?
C23 C21 P3 110.7(4) . . ?
C21 C22 H22A 109.5 . . ?
C21 C22 H22B 109.5 . . ?
H22A C22 H22B 109.5 . . ?
C21 C22 H22C 109.5 . . ?
H22A C22 H22C 109.5 . . ?
H22B C22 H22C 109.5 . . ?
C21 C23 H23A 109.5 . . ?
C21 C23 H23B 109.5 . . ?
H23A C23 H23B 109.5 . . ?
C21 C23 H23C 109.5 . . ?
H23A C23 H23C 109.5 . . ?
H23B C23 H23C 109.5 . . ?
C21 C24 H24A 109.5 . . ?
C21 C24 H24B 109.5 . . ?
H24A C24 H24B 109.5 . . ?
C21 C24 H24C 109.5 . . ?
H24A C24 H24C 109.5 . . ?
H24B C24 H24C 109.5 . . ?
C27 C25 C28 112.2(6) . . ?
C27 C25 C26 107.8(6) . . ?
C28 C25 C26 108.1(6) . . ?
C27 C25 P4 110.7(4) . . ?
C28 C25 P4 110.7(4) . . ?
C26 C25 P4 107.1(4) . . ?
C25 C26 H26A 109.5 . . ?
C25 C26 H26B 109.5 . . ?
H26A C26 H26B 109.5 . . ?
C25 C26 H26C 109.5 . . ?
H26A C26 H26C 109.5 . . ?
H26B C26 H26C 109.5 . . ?
C25 C27 H27A 109.5 . . ?
C25 C27 H27B 109.5 . . ?
H27A C27 H27B 109.5 . . ?
C25 C27 H27C 109.5 . . ?
H27A C27 H27C 109.5 . . ?
H27B C27 H27C 109.5 . . ?
C25 C28 H28A 109.5 . . ?
C25 C28 H28B 109.5 . . ?
H28A C28 H28B 109.5 . . ?
C25 C28 H28C 109.5 . . ?
H28A C28 H28C 109.5 . . ?
H28B C28 H28C 109.5 . . ?
C30 C29 C32 108.3(6) . . ?
C30 C29 C31 110.5(6) . . ?
C32 C29 C31 109.1(6) . . ?
C30 C29 P4 110.5(4) . . ?
C32 C29 P4 106.3(4) . . ?
C31 C29 P4 112.0(4) . . ?
C29 C30 H30A 109.5 . . ?
C29 C30 H30B 109.5 . . ?
H30A C30 H30B 109.5 . . ?
C29 C30 H30C 109.5 . . ?
H30A C30 H30C 109.5 . . ?
H30B C30 H30C 109.5 . . ?
C29 C31 H31A 109.5 . . ?
C29 C31 H31B 109.5 . . ?
H31A C31 H31B 109.5 . . ?
C29 C31 H31C 109.5 . . ?
H31A C31 H31C 109.5 . . ?
H31B C31 H31C 109.5 . . ?
C29 C32 H32A 109.5 . . ?
C29 C32 H32B 109.5 . . ?
H32A C32 H32B 109.5 . . ?
C29 C32 H32C 109.5 . . ?
H32A C32 H32C 109.5 . . ?
H32B C32 H32C 109.5 . . ?
C34 C33 C35 109.3(5) . . ?
C34 C33 C36 107.7(6) . . ?
C35 C33 C36 110.3(5) . . ?
C34 C33 P5 107.1(4) . . ?
C35 C33 P5 111.9(4) . . ?
C36 C33 P5 110.4(5) . . ?
C33 C34 H34A 109.5 . . ?
C33 C34 H34B 109.5 . . ?
H34A C34 H34B 109.5 . . ?
C33 C34 H34C 109.5 . . ?
H34A C34 H34C 109.5 . . ?
H34B C34 H34C 109.5 . . ?
C33 C35 H35A 109.5 . . ?
C33 C35 H35B 109.5 . . ?
H35A C35 H35B 109.5 . . ?
C33 C35 H35C 109.5 . . ?
H35A C35 H35C 109.5 . . ?
H35B C35 H35C 109.5 . . ?
C33 C36 H36A 109.5 . . ?
C33 C36 H36B 109.5 . . ?
H36A C36 H36B 109.5 . . ?
C33 C36 H36C 109.5 . . ?
H36A C36 H36C 109.5 . . ?
H36B C36 H36C 109.5 . . ?
C39 C37 C38 110.8(5) . . ?
C39 C37 C40 109.3(5) . . ?
C38 C37 C40 108.1(5) . . ?
C39 C37 P5 110.4(4) . . ?
C38 C37 P5 110.3(4) . . ?
C40 C37 P5 107.9(4) . . ?
C37 C38 H38A 109.5 . . ?
C37 C38 H38B 109.5 . . ?
H38A C38 H38B 109.5 . . ?
C37 C38 H38C 109.5 . . ?
H38A C38 H38C 109.5 . . ?
H38B C38 H38C 109.5 . . ?
C37 C39 H39A 109.5 . . ?
C37 C39 H39B 109.5 . . ?
H39A C39 H39B 109.5 . . ?
C37 C39 H39C 109.5 . . ?
H39A C39 H39C 109.5 . . ?
H39B C39 H39C 109.5 . . ?
C37 C40 H40A 109.5 . . ?
C37 C40 H40B 109.5 . . ?
H40A C40 H40B 109.5 . . ?
C37 C40 H40C 109.5 . . ?
H40A C40 H40C 109.5 . . ?
H40B C40 H40C 109.5 . . ?
C43 C41 C44 110.5(5) . . ?
C43 C41 C42 108.5(5) . . ?
C44 C41 C42 108.4(5) . . ?
C43 C41 P6 111.1(4) . . ?
C44 C41 P6 112.1(4) . . ?
C42 C41 P6 106.0(4) . . ?
C41 C42 H42A 109.5 . . ?
C41 C42 H42B 109.5 . . ?
H42A C42 H42B 109.5 . . ?
C41 C42 H42C 109.5 . . ?
H42A C42 H42C 109.5 . . ?
H42B C42 H42C 109.5 . . ?
C41 C43 H43A 109.5 . . ?
C41 C43 H43B 109.5 . . ?
H43A C43 H43B 109.5 . . ?
C41 C43 H43C 109.5 . . ?
H43A C43 H43C 109.5 . . ?
H43B C43 H43C 109.5 . . ?
C41 C44 H44A 109.5 . . ?
C41 C44 H44B 109.5 . . ?
H44A C44 H44B 109.5 . . ?
C41 C44 H44C 109.5 . . ?
H44A C44 H44C 109.5 . . ?
H44B C44 H44C 109.5 . . ?
C46 C45 C48 110.0(6) . . ?
C46 C45 C47 110.8(6) . . ?
C48 C45 C47 106.8(6) . . ?
C46 C45 P6 112.4(5) . . ?
C48 C45 P6 107.4(5) . . ?
C47 C45 P6 109.2(4) . . ?
C45 C46 H46A 109.5 . . ?
C45 C46 H46B 109.5 . . ?
H46A C46 H46B 109.5 . . ?
C45 C46 H46C 109.5 . . ?
H46A C46 H46C 109.5 . . ?
H46B C46 H46C 109.5 . . ?
C45 C47 H47A 109.5 . . ?
C45 C47 H47B 109.5 . . ?
H47A C47 H47B 109.5 . . ?
C45 C47 H47C 109.5 . . ?
H47A C47 H47C 109.5 . . ?
H47B C47 H47C 109.5 . . ?
C45 C48 H48A 109.5 . . ?
C45 C48 H48B 109.5 . . ?
H48A C48 H48B 109.5 . . ?
C45 C48 H48C 109.5 . . ?
H48A C48 H48C 109.5 . . ?
H48B C48 H48C 109.5 . . ?
C52 C49 C51 111.7(7) . . ?
C52 C49 C50 108.2(6) . . ?
C51 C49 C50 107.0(8) . . ?
C52 C49 P7 111.2(5) . . ?
C51 C49 P7 111.7(5) . . ?
C50 C49 P7 106.8(5) . . ?
C49 C50 H50A 109.5 . . ?
C49 C50 H50B 109.5 . . ?
H50A C50 H50B 109.5 . . ?
C49 C50 H50C 109.5 . . ?
H50A C50 H50C 109.5 . . ?
H50B C50 H50C 109.5 . . ?
C49 C51 H51A 109.5 . . ?
C49 C51 H51B 109.5 . . ?
H51A C51 H51B 109.5 . . ?
C49 C51 H51C 109.5 . . ?
H51A C51 H51C 109.5 . . ?
H51B C51 H51C 109.5 . . ?
C49 C52 H52A 109.5 . . ?
C49 C52 H52B 109.5 . . ?
H52A C52 H52B 109.5 . . ?
C49 C52 H52C 109.5 . . ?
H52A C52 H52C 109.5 . . ?
H52B C52 H52C 109.5 . . ?
C54 C53 C55 108.9(9) . . ?
C54 C53 C56 107.9(6) . . ?
C55 C53 C56 107.6(9) . . ?
C54 C53 P7 111.9(5) . . ?
C55 C53 P7 106.7(5) . . ?
C56 C53 P7 113.6(6) . . ?
C53 C54 H54A 109.5 . . ?
C53 C54 H54B 109.5 . . ?
H54A C54 H54B 109.5 . . ?
C53 C54 H54C 109.5 . . ?
H54A C54 H54C 109.5 . . ?
H54B C54 H54C 109.5 . . ?
C53 C55 H55A 109.5 . . ?
C53 C55 H55B 109.5 . . ?
H55A C55 H55B 109.5 . . ?
C53 C55 H55C 109.5 . . ?
H55A C55 H55C 109.5 . . ?
H55B C55 H55C 109.5 . . ?
C53 C56 H56A 109.5 . . ?
C53 C56 H56B 109.5 . . ?
H56A C56 H56B 109.5 . . ?
C53 C56 H56C 109.5 . . ?
H56A C56 H56C 109.5 . . ?
H56B C56 H56C 109.5 . . ?
C59 C57 C58 109.4(8) . . ?
C59 C57 C60 108.4(7) . . ?
C58 C57 C60 110.4(7) . . ?
C59 C57 P8 111.6(5) . . ?
C58 C57 P8 106.2(5) . . ?
C60 C57 P8 110.7(5) . . ?
C57 C58 H58A 109.5 . . ?
C57 C58 H58B 109.5 . . ?
H58A C58 H58B 109.5 . . ?
C57 C58 H58C 109.5 . . ?
H58A C58 H58C 109.5 . . ?
H58B C58 H58C 109.5 . . ?
C57 C59 H59A 109.5 . . ?
C57 C59 H59B 109.5 . . ?
H59A C59 H59B 109.5 . . ?
C57 C59 H59C 109.5 . . ?
H59A C59 H59C 109.5 . . ?
H59B C59 H59C 109.5 . . ?
C57 C60 H60A 109.5 . . ?
C57 C60 H60B 109.5 . . ?
H60A C60 H60B 109.5 . . ?
C57 C60 H60C 109.5 . . ?
H60A C60 H60C 109.5 . . ?
H60B C60 H60C 109.5 . . ?
C64 C61 C62 113.1(9) . . ?
C64 C61 C63 109.0(10) . . ?
C62 C61 C63 107.8(8) . . ?
C64 C61 P8 111.4(7) . . ?
C62 C61 P8 109.3(7) . . ?
C63 C61 P8 106.0(6) . . ?
C61 C62 H62A 109.5 . . ?
C61 C62 H62B 109.5 . . ?
H62A C62 H62B 109.5 . . ?
C61 C62 H62C 109.5 . . ?
H62A C62 H62C 109.5 . . ?
H62B C62 H62C 109.5 . . ?
C61 C63 H63A 109.5 . . ?
C61 C63 H63B 109.5 . . ?
H63A C63 H63B 109.5 . . ?
C61 C63 H63C 109.5 . . ?
H63A C63 H63C 109.5 . . ?
H63B C63 H63C 109.5 . . ?
C61 C64 H64A 109.5 . . ?
C61 C64 H64B 109.5 . . ?
H64A C64 H64B 109.5 . . ?
C61 C64 H64C 109.5 . . ?
H64A C64 H64C 109.5 . . ?
H64B C64 H64C 109.5 . . ?
Se3 Ni1 Se4 89.66(3) . . ?
Se3 Ni1 Se1 90.39(3) . . ?
Se4 Ni1 Se1 170.57(4) . . ?
Se3 Ni1 Se2 170.77(4) . . ?
Se4 Ni1 Se2 91.54(3) . . ?
Se1 Ni1 Se2 89.91(3) . . ?
Se6 Ni2 Se8 173.10(4) . . ?
Se6 Ni2 Se7 90.53(3) . . ?
Se8 Ni2 Se7 89.42(3) . . ?
Se6 Ni2 Se5 89.45(3) . . ?
Se8 Ni2 Se5 90.89(3) . . ?
Se7 Ni2 Se5 177.60(4) . . ?
Se10 Ni3 Se12 174.92(4) . . ?
Se10 Ni3 Se9 89.45(3) . . ?
Se12 Ni3 Se9 90.70(3) . . ?
Se10 Ni3 Se11 90.44(3) . . ?
Se12 Ni3 Se11 89.58(3) . . ?
Se9 Ni3 Se11 178.03(4) . . ?
Se14 Ni4 Se15 89.43(3) . . ?
Se14 Ni4 Se16 179.13(4) . . ?
Se15 Ni4 Se16 89.71(3) . . ?
Se14 Ni4 Se13 89.72(3) . . ?
Se15 Ni4 Se13 179.14(4) . . ?
Se16 Ni4 Se13 91.14(3) . . ?
C5 P1 C1 114.0(3) . . ?
C5 P1 Se2 112.1(2) . . ?
C1 P1 Se2 109.5(2) . . ?
C5 P1 Se1 109.4(2) . . ?
C1 P1 Se1 111.7(2) . . ?
Se2 P1 Se1 99.28(6) . . ?
C9 P2 C13 113.5(3) . . ?
C9 P2 Se3 111.88(18) . . ?
C13 P2 Se3 110.2(2) . . ?
C9 P2 Se4 110.10(19) . . ?
C13 P2 Se4 111.5(2) . . ?
Se3 P2 Se4 98.67(6) . . ?
C17 P3 C21 113.9(3) . . ?
C17 P3 Se6 109.76(19) . . ?
C21 P3 Se6 110.89(18) . . ?
C17 P3 Se5 113.1(2) . . ?
C21 P3 Se5 108.97(19) . . ?
Se6 P3 Se5 99.26(6) . . ?
C29 P4 C25 113.8(3) . . ?
C29 P4 Se7 112.2(2) . . ?
C25 P4 Se7 109.6(2) . . ?
C29 P4 Se8 110.9(2) . . ?
C25 P4 Se8 110.5(2) . . ?
Se7 P4 Se8 98.91(6) . . ?
C33 P5 C37 113.9(3) . . ?
C33 P5 Se10 108.9(2) . . ?
C37 P5 Se10 112.15(19) . . ?
C33 P5 Se9 114.1(2) . . ?
C37 P5 Se9 108.2(2) . . ?
Se10 P5 Se9 98.67(6) . . ?
C41 P6 C45 113.7(3) . . ?
C41 P6 Se11 112.6(2) . . ?
C45 P6 Se11 109.8(2) . . ?
C41 P6 Se12 110.08(19) . . ?
C45 P6 Se12 110.3(2) . . ?
Se11 P6 Se12 99.38(6) . . ?
C53 P7 C49 113.3(3) . . ?
C53 P7 Se14 110.8(3) . . ?
C49 P7 Se14 110.2(2) . . ?
C53 P7 Se13 112.6(2) . . ?
C49 P7 Se13 110.1(2) . . ?
Se14 P7 Se13 98.94(6) . . ?
C57 P8 C61 113.8(3) . . ?
C57 P8 Se15 111.4(2) . . ?
C61 P8 Se15 109.9(3) . . ?
C57 P8 Se16 110.3(2) . . ?
C61 P8 Se16 111.4(3) . . ?
Se15 P8 Se16 99.19(7) . . ?
P1 Se1 Ni1 85.24(5) . . ?
P1 Se2 Ni1 85.22(5) . . ?
P2 Se3 Ni1 85.90(4) . . ?
P2 Se4 Ni1 85.75(5) . . ?
P3 Se5 Ni2 83.38(5) . . ?
P3 Se6 Ni2 84.07(5) . . ?
P4 Se7 Ni2 83.25(5) . . ?
P4 Se8 Ni2 83.56(5) . . ?
P5 Se9 Ni3 83.51(5) . . ?
P5 Se10 Ni3 83.96(5) . . ?
P6 Se11 Ni3 83.70(5) . . ?
P6 Se12 Ni3 83.91(5) . . ?
P7 Se13 Ni4 84.88(5) . . ?
P7 Se14 Ni4 85.74(5) . . ?
P8 Se15 Ni4 85.46(5) . . ?
P8 Se16 Ni4 85.37(5) . . ?

loop_
_geom_bond_atom_site_label_1
_geom_bond_atom_site_label_2
_geom_bond_distance
_geom_bond_site_symmetry_2
_geom_bond_publ_flag
C1 C4 1.519(9) . ?
C1 C2 1.521(9) . ?
C1 C3 1.538(9) . ?
C1 P1 1.871(7) . ?
C2 H2A 0.9800 . ?
C2 H2B 0.9800 . ?
C2 H2C 0.9800 . ?
C3 H3A 0.9800 . ?
C3 H3B 0.9800 . ?
C3 H3C 0.9800 . ?
C4 H4A 0.9800 . ?
C4 H4B 0.9800 . ?
C4 H4C 0.9800 . ?
C5 C7 1.516(9) . ?
C5 C8 1.534(9) . ?
C5 C6 1.543(10) . ?
C5 P1 1.863(6) . ?
C6 H6A 0.9800 . ?
C6 H6B 0.9800 . ?
C6 H6C 0.9800 . ?
C7 H7A 0.9800 . ?
C7 H7B 0.9800 . ?
C7 H7C 0.9800 . ?
C8 H8A 0.9800 . ?
C8 H8B 0.9800 . ?
C8 H8C 0.9800 . ?
C9 C11 1.530(8) . ?
C9 C12 1.536(8) . ?
C9 C10 1.539(8) . ?
C9 P2 1.863(6) . ?
C10 H10A 0.9800 . ?
C10 H10B 0.9800 . ?
C10 H10C 0.9800 . ?
C11 H11A 0.9800 . ?
C11 H11B 0.9800 . ?
C11 H11C 0.9800 . ?
C12 H12A 0.9800 . ?
C12 H12B 0.9800 . ?
C12 H12C 0.9800 . ?
C13 C14 1.535(9) . ?
C13 C15 1.538(9) . ?
C13 C16 1.539(8) . ?
C13 P2 1.865(6) . ?
C14 H14A 0.9800 . ?
C14 H14B 0.9800 . ?
C14 H14C 0.9800 . ?
C15 H15A 0.9800 . ?
C15 H15B 0.9800 . ?
C15 H15C 0.9800 . ?
C16 H16A 0.9800 . ?
C16 H16B 0.9800 . ?
C16 H16C 0.9800 . ?
C17 C19 1.528(9) . ?
C17 C18 1.529(8) . ?
C17 C20 1.547(9) . ?
C17 P3 1.861(6) . ?
C18 H18A 0.9800 . ?
C18 H18B 0.9800 . ?
C18 H18C 0.9800 . ?
C19 H19A 0.9800 . ?
C19 H19B 0.9800 . ?
C19 H19C 0.9800 . ?
C20 H20A 0.9800 . ?
C20 H20B 0.9800 . ?
C20 H20C 0.9800 . ?
C21 C22 1.534(8) . ?
C21 C24 1.537(8) . ?
C21 C23 1.551(8) . ?
C21 P3 1.873(6) . ?
C22 H22A 0.9800 . ?
C22 H22B 0.9800 . ?
C22 H22C 0.9800 . ?
C23 H23A 0.9800 . ?
C23 H23B 0.9800 . ?
C23 H23C 0.9800 . ?
C24 H24A 0.9800 . ?
C24 H24B 0.9800 . ?
C24 H24C 0.9800 . ?
C25 C27 1.521(9) . ?
C25 C28 1.529(9) . ?
C25 C26 1.538(9) . ?
C25 P4 1.876(6) . ?
C26 H26A 0.9800 . ?
C26 H26B 0.9800 . ?
C26 H26C 0.9800 . ?
C27 H27A 0.9800 . ?
C27 H27B 0.9800 . ?
C27 H27C 0.9800 . ?
C28 H28A 0.9800 . ?
C28 H28B 0.9800 . ?
C28 H28C 0.9800 . ?
C29 C30 1.518(9) . ?
C29 C32 1.520(8) . ?
C29 C31 1.521(9) . ?
C29 P4 1.865(6) . ?
C30 H30A 0.9800 . ?
C30 H30B 0.9800 . ?
C30 H30C 0.9800 . ?
C31 H31A 0.9800 . ?
C31 H31B 0.9800 . ?
C31 H31C 0.9800 . ?
C32 H32A 0.9800 . ?
C32 H32B 0.9800 . ?
C32 H32C 0.9800 . ?
C33 C34 1.518(9) . ?
C33 C35 1.538(8) . ?
C33 C36 1.540(9) . ?
C33 P5 1.865(6) . ?
C34 H34A 0.9800 . ?
C34 H34B 0.9800 . ?
C34 H34C 0.9800 . ?
C35 H35A 0.9800 . ?
C35 H35B 0.9800 . ?
C35 H35C 0.9800 . ?
C36 H36A 0.9800 . ?
C36 H36B 0.9800 . ?
C36 H36C 0.9800 . ?
C37 C39 1.525(9) . ?
C37 C38 1.531(8) . ?
C37 C40 1.537(8) . ?
C37 P5 1.879(6) . ?
C38 H38A 0.9800 . ?
C38 H38B 0.9800 . ?
C38 H38C 0.9800 . ?
C39 H39A 0.9800 . ?
C39 H39B 0.9800 . ?
C39 H39C 0.9800 . ?
C40 H40A 0.9800 . ?
C40 H40B 0.9800 . ?
C40 H40C 0.9800 . ?
C41 C43 1.532(8) . ?
C41 C44 1.533(8) . ?
C41 C42 1.547(8) . ?
C41 P6 1.867(6) . ?
C42 H42A 0.9800 . ?
C42 H42B 0.9800 . ?
C42 H42C 0.9800 . ?
C43 H43A 0.9800 . ?
C43 H43B 0.9800 . ?
C43 H43C 0.9800 . ?
C44 H44A 0.9800 . ?
C44 H44B 0.9800 . ?
C44 H44C 0.9800 . ?
C45 C46 1.504(9) . ?
C45 C48 1.533(9) . ?
C45 C47 1.555(9) . ?
C45 P6 1.874(6) . ?
C46 H46A 0.9800 . ?
C46 H46B 0.9800 . ?
C46 H46C 0.9800 . ?
C47 H47A 0.9800 . ?
C47 H47B 0.9800 . ?
C47 H47C 0.9800 . ?
C48 H48A 0.9800 . ?
C48 H48B 0.9800 . ?
C48 H48C 0.9800 . ?
C49 C52 1.486(9) . ?
C49 C51 1.508(10) . ?
C49 C50 1.515(10) . ?
C49 P7 1.881(6) . ?
C50 H50A 0.9800 . ?
C50 H50B 0.9800 . ?
C50 H50C 0.9800 . ?
C51 H51A 0.9800 . ?
C51 H51B 0.9800 . ?
C51 H51C 0.9800 . ?
C52 H52A 0.9800 . ?
C52 H52B 0.9800 . ?
C52 H52C 0.9800 . ?
C53 C54 1.505(10) . ?
C53 C55 1.518(10) . ?
C53 C56 1.524(11) . ?
C53 P7 1.857(7) . ?
C54 H54A 0.9800 . ?
C54 H54B 0.9800 . ?
C54 H54C 0.9800 . ?
C55 H55A 0.9800 . ?
C55 H55B 0.9800 . ?
C55 H55C 0.9800 . ?
C56 H56A 0.9800 . ?
C56 H56B 0.9800 . ?
C56 H56C 0.9800 . ?
C57 C59 1.491(9) . ?
C57 C58 1.514(10) . ?
C57 C60 1.514(10) . ?
C57 P8 1.875(6) . ?
C58 H58A 0.9800 . ?
C58 H58B 0.9800 . ?
C58 H58C 0.9800 . ?
C59 H59A 0.9800 . ?
C59 H59B 0.9800 . ?
C59 H59C 0.9800 . ?
C60 H60A 0.9800 . ?
C60 H60B 0.9800 . ?
C60 H60C 0.9800 . ?
C61 C64 1.487(15) . ?
C61 C62 1.537(14) . ?
C61 C63 1.548(11) . ?
C61 P8 1.876(8) . ?
C62 H62A 0.9800 . ?
C62 H62B 0.9800 . ?
C62 H62C 0.9800 . ?
C63 H63A 0.9800 . ?
C63 H63B 0.9800 . ?
C63 H63C 0.9800 . ?
C64 H64A 0.9800 . ?
C64 H64B 0.9800 . ?
C64 H64C 0.9800 . ?
Ni1 Se3 2.3408(9) . ?
Ni1 Se4 2.3467(9) . ?
Ni1 Se1 2.3482(9) . ?
Ni1 Se2 2.3520(9) . ?
Ni2 Se6 2.3442(9) . ?
Ni2 Se8 2.3473(9) . ?
Ni2 Se7 2.3621(9) . ?
Ni2 Se5 2.3671(9) . ?
Ni3 Se10 2.3408(9) . ?
Ni3 Se12 2.3499(9) . ?
Ni3 Se9 2.3563(9) . ?
Ni3 Se11 2.3626(9) . ?
Ni4 Se14 2.3305(9) . ?
Ni4 Se15 2.3396(10) . ?
Ni4 Se16 2.3409(10) . ?
Ni4 Se13 2.3568(9) . ?
P1 Se2 2.1777(16) . ?
P1 Se1 2.1809(16) . ?
P2 Se3 2.1782(15) . ?
P2 Se4 2.1785(15) . ?
P3 Se6 2.1725(15) . ?
P3 Se5 2.1792(16) . ?
P4 Se7 2.1792(16) . ?
P4 Se8 2.1807(16) . ?
P5 Se10 2.1770(16) . ?
P5 Se9 2.1806(16) . ?
P6 Se11 2.1749(16) . ?
P6 Se12 2.1789(15) . ?
P7 Se14 2.1703(17) . ?
P7 Se13 2.1800(17) . ?
P8 Se15 2.1663(18) . ?
P8 Se16 2.1690(18) . ?

loop_
_geom_torsion_atom_site_label_1
_geom_torsion_atom_site_label_2
_geom_torsion_atom_site_label_3
_geom_torsion_atom_site_label_4
_geom_torsion
_geom_torsion_site_symmetry_1
_geom_torsion_site_symmetry_2
_geom_torsion_site_symmetry_3
_geom_torsion_site_symmetry_4
_geom_torsion_publ_flag
C7 C5 P1 C1 -73.1(6) . . . . ?
C8 C5 P1 C1 51.0(6) . . . . ?
C6 C5 P1 C1 168.2(5) . . . . ?
C7 C5 P1 Se2 161.8(5) . . . . ?
C8 C5 P1 Se2 -74.1(5) . . . . ?
C6 C5 P1 Se2 43.1(6) . . . . ?
C7 C5 P1 Se1 52.8(6) . . . . ?
C8 C5 P1 Se1 176.8(5) . . . . ?
C6 C5 P1 Se1 -66.0(5) . . . . ?
C4 C1 P1 C5 49.6(7) . . . . ?
C2 C1 P1 C5 170.3(4) . . . . ?
C3 C1 P1 C5 -72.3(5) . . . . ?
C4 C1 P1 Se2 176.0(5) . . . . ?
C2 C1 P1 Se2 -63.3(5) . . . . ?
C3 C1 P1 Se2 54.1(5) . . . . ?
C4 C1 P1 Se1 -75.0(6) . . . . ?
C2 C1 P1 Se1 45.6(5) . . . . ?
C3 C1 P1 Se1 163.0(4) . . . . ?
C11 C9 P2 C13 48.9(5) . . . . ?
C12 C9 P2 C13 167.3(4) . . . . ?
C10 C9 P2 C13 -75.8(5) . . . . ?
C11 C9 P2 Se3 -76.7(4) . . . . ?
C12 C9 P2 Se3 41.8(4) . . . . ?
C10 C9 P2 Se3 158.7(3) . . . . ?
C11 C9 P2 Se4 174.7(4) . . . . ?
C12 C9 P2 Se4 -66.9(4) . . . . ?
C10 C9 P2 Se4 50.0(4) . . . . ?
C14 C13 P2 C9 -73.7(5) . . . . ?
C15 C13 P2 C9 49.5(5) . . . . ?
C16 C13 P2 C9 168.8(4) . . . . ?
C14 C13 P2 Se3 52.7(5) . . . . ?
C15 C13 P2 Se3 175.9(4) . . . . ?
C16 C13 P2 Se3 -64.8(5) . . . . ?
C14 C13 P2 Se4 161.2(4) . . . . ?
C15 C13 P2 Se4 -75.6(4) . . . . ?
C16 C13 P2 Se4 43.7(5) . . . . ?
C19 C17 P3 C21 71.8(5) . . . . ?
C18 C17 P3 C21 -169.9(4) . . . . ?
C20 C17 P3 C21 -51.4(6) . . . . ?
C19 C17 P3 Se6 -53.2(4) . . . . ?
C18 C17 P3 Se6 65.1(4) . . . . ?
C20 C17 P3 Se6 -176.5(4) . . . . ?
C19 C17 P3 Se5 -163.0(4) . . . . ?
C18 C17 P3 Se5 -44.7(4) . . . . ?
C20 C17 P3 Se5 73.7(5) . . . . ?
C22 C21 P3 C17 -53.5(5) . . . . ?
C24 C21 P3 C17 -172.3(4) . . . . ?
C23 C21 P3 C17 69.0(5) . . . . ?
C22 C21 P3 Se6 70.9(4) . . . . ?
C24 C21 P3 Se6 -47.9(4) . . . . ?
C23 C21 P3 Se6 -166.5(3) . . . . ?
C22 C21 P3 Se5 179.1(3) . . . . ?
C24 C21 P3 Se5 60.4(4) . . . . ?
C23 C21 P3 Se5 -58.3(4) . . . . ?
C30 C29 P4 C25 63.4(6) . . . . ?
C32 C29 P4 C25 -179.4(5) . . . . ?
C31 C29 P4 C25 -60.3(5) . . . . ?
C30 C29 P4 Se7 -171.5(4) . . . . ?
C32 C29 P4 Se7 -54.2(5) . . . . ?
C31 C29 P4 Se7 64.8(5) . . . . ?
C30 C29 P4 Se8 -61.9(5) . . . . ?
C32 C29 P4 Se8 55.4(5) . . . . ?
C31 C29 P4 Se8 174.4(4) . . . . ?
C27 C25 P4 C29 -61.6(5) . . . . ?
C28 C25 P4 C29 63.4(5) . . . . ?
C26 C25 P4 C29 -178.9(5) . . . . ?
C27 C25 P4 Se7 171.9(4) . . . . ?
C28 C25 P4 Se7 -63.1(5) . . . . ?
C26 C25 P4 Se7 54.6(5) . . . . ?
C27 C25 P4 Se8 63.9(5) . . . . ?
C28 C25 P4 Se8 -171.1(4) . . . . ?
C26 C25 P4 Se8 -53.4(5) . . . . ?
C34 C33 P5 C37 -167.3(4) . . . . ?
C35 C33 P5 C37 -47.6(6) . . . . ?
C36 C33 P5 C37 75.8(5) . . . . ?
C34 C33 P5 Se10 66.8(5) . . . . ?
C35 C33 P5 Se10 -173.5(4) . . . . ?
C36 C33 P5 Se10 -50.1(5) . . . . ?
C34 C33 P5 Se9 -42.3(5) . . . . ?
C35 C33 P5 Se9 77.4(5) . . . . ?
C36 C33 P5 Se9 -159.3(4) . . . . ?
C39 C37 P5 C33 -49.8(5) . . . . ?
C38 C37 P5 C33 73.1(5) . . . . ?
C40 C37 P5 C33 -169.1(4) . . . . ?
C39 C37 P5 Se10 74.4(4) . . . . ?
C38 C37 P5 Se10 -162.8(4) . . . . ?
C40 C37 P5 Se10 -44.9(5) . . . . ?
C39 C37 P5 Se9 -177.8(4) . . . . ?
C38 C37 P5 Se9 -55.0(5) . . . . ?
C40 C37 P5 Se9 62.9(4) . . . . ?
C43 C41 P6 C45 70.3(5) . . . . ?
C44 C41 P6 C45 -53.9(5) . . . . ?
C42 C41 P6 C45 -172.0(4) . . . . ?
C43 C41 P6 Se11 -164.0(4) . . . . ?
C44 C41 P6 Se11 71.8(5) . . . . ?
C42 C41 P6 Se11 -46.3(5) . . . . ?
C43 C41 P6 Se12 -54.1(5) . . . . ?
C44 C41 P6 Se12 -178.3(4) . . . . ?
C42 C41 P6 Se12 63.6(4) . . . . ?
C46 C45 P6 C41 -50.8(6) . . . . ?
C48 C45 P6 C41 -171.9(4) . . . . ?
C47 C45 P6 C41 72.5(6) . . . . ?
C46 C45 P6 Se11 -178.0(4) . . . . ?
C48 C45 P6 Se11 60.8(5) . . . . ?
C47 C45 P6 Se11 -54.7(5) . . . . ?
C46 C45 P6 Se12 73.4(5) . . . . ?
C48 C45 P6 Se12 -47.7(5) . . . . ?
C47 C45 P6 Se12 -163.2(4) . . . . ?
C54 C53 P7 C49 -71.9(6) . . . . ?
C55 C53 P7 C49 169.1(9) . . . . ?
C56 C53 P7 C49 50.6(7) . . . . ?
C54 C53 P7 Se14 52.6(6) . . . . ?
C55 C53 P7 Se14 -66.5(9) . . . . ?
C56 C53 P7 Se14 175.1(5) . . . . ?
C54 C53 P7 Se13 162.3(5) . . . . ?
C55 C53 P7 Se13 43.3(9) . . . . ?
C56 C53 P7 Se13 -75.2(6) . . . . ?
C52 C49 P7 C53 61.0(6) . . . . ?
C51 C49 P7 C53 -64.5(8) . . . . ?
C50 C49 P7 C53 178.8(6) . . . . ?
C52 C49 P7 Se14 -63.8(6) . . . . ?
C51 C49 P7 Se14 170.7(7) . . . . ?
C50 C49 P7 Se14 54.0(6) . . . . ?
C52 C49 P7 Se13 -171.9(5) . . . . ?
C51 C49 P7 Se13 62.5(8) . . . . ?
C50 C49 P7 Se13 -54.1(5) . . . . ?
C59 C57 P8 C61 -65.5(8) . . . . ?
C58 C57 P8 C61 175.4(7) . . . . ?
C60 C57 P8 C61 55.5(7) . . . . ?
C59 C57 P8 Se15 169.7(6) . . . . ?
C58 C57 P8 Se15 50.6(6) . . . . ?
C60 C57 P8 Se15 -69.4(5) . . . . ?
C59 C57 P8 Se16 60.6(6) . . . . ?
C58 C57 P8 Se16 -58.5(6) . . . . ?
C60 C57 P8 Se16 -178.5(5) . . . . ?
C64 C61 P8 C57 -71.3(9) . . . . ?
C62 C61 P8 C57 54.4(8) . . . . ?
C63 C61 P8 C57 170.3(7) . . . . ?
C64 C61 P8 Se15 54.3(8) . . . . ?
C62 C61 P8 Se15 180.0(6) . . . . ?
C63 C61 P8 Se15 -64.0(8) . . . . ?
C64 C61 P8 Se16 163.2(7) . . . . ?
C62 C61 P8 Se16 -71.1(6) . . . . ?
C63 C61 P8 Se16 44.9(9) . . . . ?
C5 P1 Se1 Ni1 122.2(2) . . . . ?
C1 P1 Se1 Ni1 -110.7(2) . . . . ?
Se2 P1 Se1 Ni1 4.73(6) . . . . ?
Se3 Ni1 Se1 P1 166.46(5) . . . . ?
Se4 Ni1 Se1 P1 -103.2(2) . . . . ?
Se2 Ni1 Se1 P1 -4.32(5) . . . . ?
C5 P1 Se2 Ni1 -120.1(2) . . . . ?
C1 P1 Se2 Ni1 112.4(2) . . . . ?
Se1 P1 Se2 Ni1 -4.72(6) . . . . ?
Se3 Ni1 Se2 P1 -87.6(2) . . . . ?
Se4 Ni1 Se2 P1 175.01(5) . . . . ?
Se1 Ni1 Se2 P1 4.33(5) . . . . ?
C9 P2 Se3 Ni1 -114.9(2) . . . . ?
C13 P2 Se3 Ni1 117.8(2) . . . . ?
Se4 P2 Se3 Ni1 0.96(5) . . . . ?
Se4 Ni1 Se3 P2 -0.88(5) . . . . ?
Se1 Ni1 Se3 P2 169.69(5) . . . . ?
Se2 Ni1 Se3 P2 -98.4(2) . . . . ?
C9 P2 Se4 Ni1 116.25(19) . . . . ?
C13 P2 Se4 Ni1 -116.8(2) . . . . ?
Se3 P2 Se4 Ni1 -0.96(5) . . . . ?
Se3 Ni1 Se4 P2 0.88(5) . . . . ?
Se1 Ni1 Se4 P2 -89.5(2) . . . . ?
Se2 Ni1 Se4 P2 171.73(5) . . . . ?
C17 P3 Se5 Ni2 131.7(2) . . . . ?
C21 P3 Se5 Ni2 -100.55(18) . . . . ?
Se6 P3 Se5 Ni2 15.43(5) . . . . ?
Se6 Ni2 Se5 P3 -14.09(5) . . . . ?
Se8 Ni2 Se5 P3 159.02(5) . . . . ?
Se7 Ni2 Se5 P3 -103.8(10) . . . . ?
C17 P3 Se6 Ni2 -134.3(2) . . . . ?
C21 P3 Se6 Ni2 98.9(2) . . . . ?
Se5 P3 Se6 Ni2 -15.56(5) . . . . ?
Se8 Ni2 Se6 P3 -78.7(3) . . . . ?
Se7 Ni2 Se6 P3 -168.29(5) . . . . ?
Se5 Ni2 Se6 P3 14.11(5) . . . . ?
C29 P4 Se7 Ni2 134.4(2) . . . . ?
C25 P4 Se7 Ni2 -98.2(2) . . . . ?
Se8 P4 Se7 Ni2 17.35(5) . . . . ?
Se6 Ni2 Se7 P4 157.21(5) . . . . ?
Se8 Ni2 Se7 P4 -15.88(5) . . . . ?
Se5 Ni2 Se7 P4 -113.1(10) . . . . ?
C29 P4 Se8 Ni2 -135.5(2) . . . . ?
C25 P4 Se8 Ni2 97.4(2) . . . . ?
Se7 P4 Se8 Ni2 -17.45(5) . . . . ?
Se6 Ni2 Se8 P4 -73.8(3) . . . . ?
Se7 Ni2 Se8 P4 15.86(5) . . . . ?
Se5 Ni2 Se8 P4 -166.52(5) . . . . ?
C33 P5 Se9 Ni3 131.8(2) . . . . ?
C37 P5 Se9 Ni3 -100.4(2) . . . . ?
Se10 P5 Se9 Ni3 16.48(5) . . . . ?
Se10 Ni3 Se9 P5 -15.12(5) . . . . ?
Se12 Ni3 Se9 P5 159.80(5) . . . . ?
Se11 Ni3 Se9 P5 -102.1(12) . . . . ?
C33 P5 Se10 Ni3 -135.8(2) . . . . ?
C37 P5 Se10 Ni3 97.2(2) . . . . ?
Se9 P5 Se10 Ni3 -16.58(5) . . . . ?
Se12 Ni3 Se10 P5 -76.6(5) . . . . ?
Se9 Ni3 Se10 P5 15.14(5) . . . . ?
Se11 Ni3 Se10 P5 -166.83(5) . . . . ?
C41 P6 Se11 Ni3 131.1(2) . . . . ?
C45 P6 Se11 Ni3 -101.0(2) . . . . ?
Se12 P6 Se11 Ni3 14.64(5) . . . . ?
Se10 Ni3 Se11 P6 161.56(5) . . . . ?
Se12 Ni3 Se11 P6 -13.37(5) . . . . ?
Se9 Ni3 Se11 P6 -111.5(12) . . . . ?
C41 P6 Se12 Ni3 -133.1(2) . . . . ?
C45 P6 Se12 Ni3 100.5(2) . . . . ?
Se11 P6 Se12 Ni3 -14.71(5) . . . . ?
Se10 Ni3 Se12 P6 -76.9(5) . . . . ?
Se9 Ni3 Se12 P6 -168.61(5) . . . . ?
Se11 Ni3 Se12 P6 13.33(5) . . . . ?
C53 P7 Se13 Ni4 -123.8(3) . . . . ?
C49 P7 Se13 Ni4 108.7(2) . . . . ?
Se14 P7 Se13 Ni4 -6.71(6) . . . . ?
Se14 Ni4 Se13 P7 6.17(5) . . . . ?
Se15 Ni4 Se13 P7 16(4) . . . . ?
Se16 Ni4 Se13 P7 -173.97(5) . . . . ?
C53 P7 Se14 Ni4 125.2(2) . . . . ?
C49 P7 Se14 Ni4 -108.6(2) . . . . ?
Se13 P7 Se14 Ni4 6.78(6) . . . . ?
Se15 Ni4 Se14 P7 173.95(5) . . . . ?
Se16 Ni4 Se14 P7 -177(100) . . . . ?
Se13 Ni4 Se14 P7 -6.19(5) . . . . ?
C57 P8 Se15 Ni4 -112.0(2) . . . . ?
C61 P8 Se15 Ni4 121.0(3) . . . . ?
Se16 P8 Se15 Ni4 4.18(6) . . . . ?
Se14 Ni4 Se15 P8 176.04(6) . . . . ?
Se16 Ni4 Se15 P8 -3.82(6) . . . . ?
Se13 Ni4 Se15 P8 166(30) . . . . ?
C57 P8 Se16 Ni4 112.8(2) . . . . ?
C61 P8 Se16 Ni4 -119.8(3) . . . . ?
Se15 P8 Se16 Ni4 -4.17(6) . . . . ?
Se14 Ni4 Se16 P8 -5(3) . . . . ?
Se15 Ni4 Se16 P8 3.81(6) . . . . ?
Se13 Ni4 Se16 P8 -176.04(6) . . . . ?
